data_7119723
loop_
_publ_author_name
'Li, Dengke'
'Mao, Tingting'
'Huang, Jinbo'
'Zhu, Qiang'

_publ_section_title
;
 Copper-catalyzed regioselective 1,2-thioamidation of alkenes.
;
_journal_issue 24
_journal_name_full 'Chemical communications (Cambridge, England)'
_journal_page_first 3450
_journal_page_last 3453
_journal_paper_doi 10.1039/c7cc00083a
_journal_volume 53
_journal_year 2017
_chemical_formula_moiety 'C30 H30 N2 O7 S3'
_chemical_formula_sum 'C30 H30 N2 O7 S3'
_chemical_formula_weight 626.74
_chemical_name_systematic
;
 ? 
;
_space_group_crystal_system triclinic
_space_group_IT_number 2
_space_group_name_Hall '-P 1'
_space_group_name_H-M_alt 'P -1'
_symmetry_space_group_name_Hall '-P 1'
_symmetry_space_group_name_H-M 'P -1'
_atom_sites_solution_hydrogens geom
_atom_sites_solution_primary direct
_atom_sites_solution_secondary difmap
_audit_creation_date 2017-01-03
_audit_creation_method
;
Olex2 1.2
(compiled 2015.01.26 svn.r3150 for OlexSys, GUI svn.r4998)
;
_audit_update_record
;
2017-01-03 deposited with the CCDC.
2017-02-28 downloaded from the CCDC.
;
_cell_angle_alpha 89.3079(16)
_cell_angle_beta 81.4110(16)
_cell_angle_gamma 84.4246(14)
_cell_formula_units_Z 2
_cell_length_a 8.86824(15)
_cell_length_b 10.25459(19)
_cell_length_c 16.1386(3)
_cell_measurement_reflns_used 21171
_cell_measurement_temperature 116(11)
_cell_measurement_theta_max 66.7130
_cell_measurement_theta_min 4.3300
_cell_volume 1444.32(5)
_computing_cell_refinement
;
CrysAlisPro, Agilent Technologies,
Version 1.171.37.35h (release 09-02-2015 CrysAlis171 .NET)
(compiled Feb  9 2015,16:26:32)
;
_computing_data_collection
;
CrysAlisPro, Agilent Technologies,
Version 1.171.37.35h (release 09-02-2015 CrysAlis171 .NET)
(compiled Feb  9 2015,16:26:32)
;
_computing_data_reduction
;
CrysAlisPro, Agilent Technologies,
Version 1.171.37.35h (release 09-02-2015 CrysAlis171 .NET)
(compiled Feb  9 2015,16:26:32)
;
_computing_molecular_graphics 'Olex2 (Dolomanov et al., 2009)'
_computing_publication_material 'Olex2 (Dolomanov et al., 2009)'
_computing_structure_refinement 'ShelXL (Sheldrick, 2008)'
_computing_structure_solution 'ShelXS (Sheldrick, 2008)'
_diffrn_ambient_environment N~2~
_diffrn_ambient_temperature 116(11)
_diffrn_detector 'CCD plate'
_diffrn_detector_area_resol_mean 10.4015
_diffrn_detector_type Ruby
_diffrn_measured_fraction_theta_full 0.999
_diffrn_measured_fraction_theta_max 0.999
_diffrn_measurement_details
;
#__ type_ start__ end____ width___ exp.time_
  1 omega   17.00  116.00   1.0000    1.5000
omega____ theta____ kappa____ phi______ frames
    -       41.6007   38.0000 -120.0000 99

#__ type_ start__ end____ width___ exp.time_
  2 omega  -31.00   70.00   1.0000    1.5000
omega____ theta____ kappa____ phi______ frames
    -       41.6007  -57.0000  -30.0000 101

#__ type_ start__ end____ width___ exp.time_
  3 omega    9.00  118.00   1.0000    1.5000
omega____ theta____ kappa____ phi______ frames
    -       41.6007   77.0000 -180.0000 109

#__ type_ start__ end____ width___ exp.time_
  4 omega    9.00  118.00   1.0000    1.5000
omega____ theta____ kappa____ phi______ frames
    -       41.6007   77.0000  -90.0000 109

#__ type_ start__ end____ width___ exp.time_
  5 omega   17.00  116.00   1.0000    1.5000
omega____ theta____ kappa____ phi______ frames
    -       41.6007   38.0000  120.0000 99

#__ type_ start__ end____ width___ exp.time_
  6 omega    9.00  118.00   1.0000    1.5000
omega____ theta____ kappa____ phi______ frames
    -       41.6007   77.0000    0.0000 109

#__ type_ start__ end____ width___ exp.time_
  7 omega   -3.00   96.00   1.0000    1.5000
omega____ theta____ kappa____ phi______ frames
    -       41.6007 -125.0000 -150.0000 99

#__ type_ start__ end____ width___ exp.time_
  8 omega    9.00  118.00   1.0000    1.5000
omega____ theta____ kappa____ phi______ frames
    -       41.6007   77.0000   90.0000 109

#__ type_ start__ end____ width___ exp.time_
  9 omega   19.00   77.00   1.0000    7.0000
omega____ theta____ kappa____ phi______ frames
    -       92.2461  -45.0000 -180.0000 58

#__ type_ start__ end____ width___ exp.time_
 10 omega   60.00  168.00   1.0000    7.0000
omega____ theta____ kappa____ phi______ frames
    -       92.2461   77.0000   90.0000 108

#__ type_ start__ end____ width___ exp.time_
 11 omega   60.00  168.00   1.0000    7.0000
omega____ theta____ kappa____ phi______ frames
    -       92.2461   77.0000  -30.0000 108

#__ type_ start__ end____ width___ exp.time_
 12 omega   60.00  168.00   1.0000    7.0000
omega____ theta____ kappa____ phi______ frames
    -       92.2461   77.0000 -120.0000 108

#__ type_ start__ end____ width___ exp.time_
 13 omega   60.00  168.00   1.0000    7.0000
omega____ theta____ kappa____ phi______ frames
    -       92.2461   77.0000   30.0000 108

#__ type_ start__ end____ width___ exp.time_
 14 omega   60.00  168.00   1.0000    7.0000
omega____ theta____ kappa____ phi______ frames
    -       92.2461   77.0000  -60.0000 108

#__ type_ start__ end____ width___ exp.time_
 15 omega    9.00  129.00   1.0000    7.0000
omega____ theta____ kappa____ phi______ frames
    -       92.2461  -90.0000   -0.0698 120

#__ type_ start__ end____ width___ exp.time_
 16 omega   60.00  168.00   1.0000    7.0000
omega____ theta____ kappa____ phi______ frames
    -       92.2461   77.0000 -180.0000 108

#__ type_ start__ end____ width___ exp.time_
 17 omega   60.00  168.00   1.0000    7.0000
omega____ theta____ kappa____ phi______ frames
    -       92.2461   77.0000 -150.0000 108

#__ type_ start__ end____ width___ exp.time_
 18 omega   60.00  168.00   1.0000    7.0000
omega____ theta____ kappa____ phi______ frames
    -       92.2461   77.0000 -180.0000 108

#__ type_ start__ end____ width___ exp.time_
 19 omega   60.00  168.00   1.0000    7.0000
omega____ theta____ kappa____ phi______ frames
    -       92.2461   77.0000   60.0000 108

#__ type_ start__ end____ width___ exp.time_
 20 omega   60.00  168.00   1.0000    7.0000
omega____ theta____ kappa____ phi______ frames
    -       92.2461   77.0000  120.0000 108

#__ type_ start__ end____ width___ exp.time_
 21 omega   60.00  168.00   1.0000    7.0000
omega____ theta____ kappa____ phi______ frames
    -       92.2461   77.0000    0.0000 108

#__ type_ start__ end____ width___ exp.time_
 22 omega   19.00   77.00   1.0000    7.0000
omega____ theta____ kappa____ phi______ frames
    -       92.2461  -45.0000  120.0000 58

#__ type_ start__ end____ width___ exp.time_
 23 omega   60.00  168.00   1.0000    7.0000
omega____ theta____ kappa____ phi______ frames
    -       92.2461   77.0000  -90.0000 108

#__ type_ start__ end____ width___ exp.time_
 24 omega   60.00  168.00   1.0000    7.0000
omega____ theta____ kappa____ phi______ frames
    -       92.2461   77.0000  150.0000 108

#__ type_ start__ end____ width___ exp.time_
 25 omega   19.00   77.00   1.0000    7.0000
omega____ theta____ kappa____ phi______ frames
    -       92.2461  -45.0000   30.0000 58

#__ type_ start__ end____ width___ exp.time_
 26 omega   63.00  165.00   1.0000    7.0000
omega____ theta____ kappa____ phi______ frames
    -       92.2461   61.0000  120.0000 102

#__ type_ start__ end____ width___ exp.time_
 27 omega    9.00  130.00   1.0000    7.0000
omega____ theta____ kappa____ phi______ frames
    -       92.2461  -91.0000  -74.0285 121

#__ type_ start__ end____ width___ exp.time_
 28 omega    9.00  130.00   1.0000    7.0000
omega____ theta____ kappa____ phi______ frames
    -       92.2461  -92.0000  146.1765 121

#__ type_ start__ end____ width___ exp.time_
 29 omega -118.00   -9.00   1.0000    1.5000
omega____ theta____ kappa____ phi______ frames
    -      -41.6007  -77.0000 -150.0000 109

#__ type_ start__ end____ width___ exp.time_
 30 omega  -98.00  -18.00   1.0000    1.5000
omega____ theta____ kappa____ phi______ frames
    -      -41.6007  125.0000 -180.0000 80

#__ type_ start__ end____ width___ exp.time_
 31 omega -115.00  -13.00   1.0000    1.5000
omega____ theta____ kappa____ phi______ frames
    -      -41.6007  -57.0000   30.0000 102

#__ type_ start__ end____ width___ exp.time_
 32 omega  -47.00  130.00   1.0000    1.5000
omega____ theta____ kappa____ phi______ frames
    -       41.6007    0.0000 -180.0000 177

#__ type_ start__ end____ width___ exp.time_
 33 omega  -47.00  130.00   1.0000    1.5000
omega____ theta____ kappa____ phi______ frames
    -       41.6007    0.0000  -90.0000 177

#__ type_ start__ end____ width___ exp.time_
 34 omega   13.00  115.00   1.0000    1.5000
omega____ theta____ kappa____ phi______ frames
    -       41.6007   57.0000 -180.0000 102

#__ type_ start__ end____ width___ exp.time_
 35 omega   13.00  115.00   1.0000    1.5000
omega____ theta____ kappa____ phi______ frames
    -       41.6007   57.0000   60.0000 102

#__ type_ start__ end____ width___ exp.time_
 36 omega  -47.00  130.00   1.0000    1.5000
omega____ theta____ kappa____ phi______ frames
    -       41.6007    0.0000 -150.0000 177

#__ type_ start__ end____ width___ exp.time_
 37 omega  -47.00  130.00   1.0000    1.5000
omega____ theta____ kappa____ phi______ frames
    -       41.6007    0.0000 -120.0000 177

#__ type_ start__ end____ width___ exp.time_
 38 omega    9.00  118.00   1.0000    1.5000
omega____ theta____ kappa____ phi______ frames
    -       41.6007   77.0000 -150.0000 109

#__ type_ start__ end____ width___ exp.time_
 39 omega   19.00   77.00   1.0000    7.0000
omega____ theta____ kappa____ phi______ frames
    -       92.2461  -45.0000  -30.0000 58

#__ type_ start__ end____ width___ exp.time_
 40 omega   62.00  166.00   1.0000    7.0000
omega____ theta____ kappa____ phi______ frames
    -       92.2461   69.0000  -91.9123 104

#__ type_ start__ end____ width___ exp.time_
 41 omega   63.00  165.00   1.0000    7.0000
omega____ theta____ kappa____ phi______ frames
    -       92.2461   61.0000  150.0000 102

#__ type_ start__ end____ width___ exp.time_
 42 omega   63.00  165.00   1.0000    7.0000
omega____ theta____ kappa____ phi______ frames
    -       92.2461   61.0000 -150.0000 102

#__ type_ start__ end____ width___ exp.time_
 43 omega   63.00  165.00   1.0000    7.0000
omega____ theta____ kappa____ phi______ frames
    -       92.2461   61.0000 -180.0000 102

#__ type_ start__ end____ width___ exp.time_
 44 omega   66.00  165.00   1.0000    7.0000
omega____ theta____ kappa____ phi______ frames
    -       92.2461   45.0000  -30.0000 99

#__ type_ start__ end____ width___ exp.time_
 45 omega   63.00  165.00   1.0000    7.0000
omega____ theta____ kappa____ phi______ frames
    -       92.2461   61.0000   90.0000 102

#__ type_ start__ end____ width___ exp.time_
 46 omega   63.00  165.00   1.0000    7.0000
omega____ theta____ kappa____ phi______ frames
    -       92.2461   61.0000   60.0000 102

#__ type_ start__ end____ width___ exp.time_
 47 omega   63.00  165.00   1.0000    7.0000
omega____ theta____ kappa____ phi______ frames
    -       92.2461   61.0000    0.0000 102
;
_diffrn_measurement_device 'four-circle diffractometer'
_diffrn_measurement_device_type 'Xcalibur, Ruby, Gemini ultra'
_diffrn_measurement_method '\w scans'
_diffrn_orient_matrix_UB_11 0.0888651000
_diffrn_orient_matrix_UB_12 0.1134544000
_diffrn_orient_matrix_UB_13 0.0220589000
_diffrn_orient_matrix_UB_21 0.1485970000
_diffrn_orient_matrix_UB_22 -0.0932176000
_diffrn_orient_matrix_UB_23 -0.0086523000
_diffrn_orient_matrix_UB_31 0.0343168000
_diffrn_orient_matrix_UB_32 0.0349749000
_diffrn_orient_matrix_UB_33 -0.0935882000
_diffrn_radiation_monochromator mirror
_diffrn_radiation_probe x-ray
_diffrn_radiation_type CuK\a
_diffrn_radiation_wavelength 1.54184
_diffrn_reflns_av_R_equivalents 0.0449
_diffrn_reflns_av_unetI/netI 0.0206
_diffrn_reflns_limit_h_max 10
_diffrn_reflns_limit_h_min -10
_diffrn_reflns_limit_k_max 11
_diffrn_reflns_limit_k_min -11
_diffrn_reflns_limit_l_max 18
_diffrn_reflns_limit_l_min -18
_diffrn_reflns_number 43502
_diffrn_reflns_theta_full 62.38
_diffrn_reflns_theta_max 62.38
_diffrn_reflns_theta_min 2.77
_diffrn_source 'sealed X-ray tube'
_diffrn_source_type 'Enhance Ultra (Cu) X-ray Source'
_exptl_absorpt_coefficient_mu 2.783
_exptl_absorpt_correction_T_max 1.00000
_exptl_absorpt_correction_T_min 0.81607
_exptl_absorpt_correction_type multi-scan
_exptl_absorpt_process_details
;
CrysAlisPro, Agilent Technologies,
Version 1.171.37.35h (release 09-02-2015 CrysAlis171 .NET)
(compiled Feb  9 2015,16:26:32)
Empirical absorption correction using spherical harmonics,
 implemented in SCALE3 ABSPACK scaling algorithm.
;
_exptl_crystal_colour 'clear light colourless'
_exptl_crystal_colour_lustre clear
_exptl_crystal_colour_modifier light
_exptl_crystal_colour_primary colourless
_exptl_crystal_density_diffrn 1.441
_exptl_crystal_density_method 'not measured'
_exptl_crystal_description block
_exptl_crystal_F_000 656
_exptl_crystal_size_max 0.3
_exptl_crystal_size_mid 0.3
_exptl_crystal_size_min 0.2
_refine_diff_density_max 0.598
_refine_diff_density_min -0.434
_refine_diff_density_rms 0.050
_refine_ls_extinction_method none
_refine_ls_goodness_of_fit_ref 1.038
_refine_ls_hydrogen_treatment constr
_refine_ls_matrix_type full
_refine_ls_number_parameters 380
_refine_ls_number_reflns 4598
_refine_ls_number_restraints 0
_refine_ls_restrained_S_all 1.038
_refine_ls_R_factor_all 0.0474
_refine_ls_R_factor_gt 0.0409
_refine_ls_shift/su_max 0.000
_refine_ls_shift/su_mean 0.000
_refine_ls_structure_factor_coef Fsqd
_refine_ls_weighting_details 'calc w=1/[\s^2^(Fo^2^)+(0.0510P)^2^+1.3541P] where P=(Fo^2^+2Fc^2^)/3'
_refine_ls_weighting_scheme calc
_refine_ls_wR_factor_gt 0.1035
_refine_ls_wR_factor_ref 0.1087
_reflns_number_gt 4069
_reflns_number_total 4598
_reflns_threshold_expression >2sigma(I)
_cod_data_source_file c7cc00083a2.cif
_cod_data_source_block exp_879
_cod_depositor_comments 'Adding full bibliography for 7119723.cif.'
_cod_database_code 7119723
_chemical_oxdiff_formula 'C616 H963 N193 O182 S10'
_reflns_odcompleteness_completeness 99.93
_reflns_odcompleteness_iscentric 1
_reflns_odcompleteness_theta 62.30
_olex2_refinement_description
;
1. Fixed Uiso
 At 1.2 times of:
  All C(H) groups, All C(H,H) groups
 At 1.5 times of:
  All C(H,H,H) groups
2.a Ternary CH refined with riding coordinates:
 C16(H16)
2.b Secondary CH2 refined with riding coordinates:
 C22(H22A,H22B), C29(H29A,H29B), C37(H37A,H37B), C39(H39A,H39B)
2.c Aromatic/amide H refined with riding coordinates:
 C8(H8), C9(H9), C11(H11), C13(H13), C15(H15), C17(H17), C18(H18), C19(H19),
 C20(H20), C21(H21), C25(H25), C27(H27), C30(H30), C31(H31), C33(H33), C34(H34),
  C35(H35), C36(H36)
2.d Idealised Me refined as rotating group:
 C38(H38A,H38B,H38C)
;
_olex2_date_sample_data_collection 2016-12-28
_olex2_submission_special_instructions 'No special instructions were received'

loop_
_space_group_symop_id
_space_group_symop_operation_xyz
1 'x, y, z'
2 '-x, -y, -z'

loop_
_atom_site_label
_atom_site_type_symbol
_atom_site_fract_x
_atom_site_fract_y
_atom_site_fract_z
_atom_site_U_iso_or_equiv
_atom_site_adp_type
_atom_site_occupancy
_atom_site_calc_flag
_atom_site_refinement_flags_posn
S1 S 0.21764(7) 0.44547(6) 0.33743(4) 0.03379(17) Uani 1 d .
S2 S 0.28325(7) 0.17163(6) 0.38536(4) 0.03355(17) Uani 1 d .
S3 S 0.62343(7) 0.16219(7) 0.11510(4) 0.04067(18) Uani 1 d .
O1 O 0.3201(2) 0.05240(17) 0.33909(11) 0.0401(4) Uani 1 d .
O2 O 0.29850(19) 0.52879(17) 0.27879(12) 0.0423(4) Uani 1 d .
O3 O 0.2141(2) 0.46623(18) 0.42483(11) 0.0432(5) Uani 1 d .
O4 O 0.13618(19) 0.19800(18) 0.43485(11) 0.0396(4) Uani 1 d .
O5 O 0.0773(2) 0.26262(19) 0.01556(13) 0.0511(5) Uani 1 d .
O6 O -0.5344(2) 0.4319(3) -0.11698(14) 0.0644(6) Uani 1 d .
C7 C -0.3015(3) 0.3188(3) -0.10281(17) 0.0364(6) Uani 1 d .
C8 C -0.0023(3) 0.4976(2) 0.23802(16) 0.0336(6) Uani 1 d .
H8 H 0.0775 0.5146 0.1962 0.040 Uiso 1 calc R
C9 C -0.0890(3) 0.4255(2) 0.37884(17) 0.0378(6) Uani 1 d .
H9 H -0.0673 0.3953 0.4308 0.045 Uiso 1 calc R
O10 O -0.4617(3) 0.2593(2) -0.19361(17) 0.0666(7) Uani 1 d .
C11 C -0.2782(3) 0.4052(3) -0.04232(17) 0.0399(6) Uani 1 d .
H11 H -0.3494 0.4766 -0.0267 0.048 Uiso 1 calc R
N12 N -0.4425(3) 0.3374(2) -0.14009(16) 0.0472(6) Uani 1 d .
C13 C -0.1530(3) 0.5172(2) 0.22366(17) 0.0369(6) Uani 1 d .
H13 H -0.1752 0.5482 0.1720 0.044 Uiso 1 calc R
C14 C -0.0420(3) 0.2775(2) -0.02832(16) 0.0352(6) Uani 1 d .
C15 C -0.2701(3) 0.4906(2) 0.28600(18) 0.0375(6) Uani 1 d .
H15 H -0.3711 0.5040 0.2761 0.045 Uiso 1 calc R
C16 C 0.4292(3) 0.1845(3) 0.17815(17) 0.0374(6) Uani 1 d .
H16 H 0.4023 0.1000 0.2020 0.045 Uiso 1 calc R
C17 C -0.0649(3) 0.1937(2) -0.09092(17) 0.0378(6) Uani 1 d .
H17 H 0.0075 0.1238 -0.1080 0.045 Uiso 1 calc R
C18 C 0.6927(3) -0.0485(2) 0.21573(16) 0.0352(6) Uani 1 d .
H18 H 0.6086 -0.0834 0.1996 0.042 Uiso 1 calc R
C19 C 0.8566(3) 0.1242(2) 0.21060(17) 0.0373(6) Uani 1 d .
H19 H 0.8826 0.2063 0.1918 0.045 Uiso 1 calc R
C20 C 0.5729(3) 0.1212(2) 0.42217(17) 0.0392(6) Uani 1 d .
H20 H 0.5913 0.0679 0.3748 0.047 Uiso 1 calc R
C21 C 0.7789(3) -0.1182(2) 0.26875(17) 0.0386(6) Uani 1 d .
H21 H 0.7512 -0.1994 0.2885 0.046 Uiso 1 calc R
C22 C 0.4396(3) 0.2777(3) 0.24830(17) 0.0372(6) Uani 1 d .
H22A H 0.5266 0.2469 0.2757 0.045 Uiso 1 calc R
H22B H 0.4577 0.3633 0.2248 0.045 Uiso 1 calc R
C23 C 0.4289(3) 0.1875(2) 0.44676(16) 0.0340(6) Uani 1 d .
N24 N 0.2984(2) 0.2909(2) 0.31221(13) 0.0322(5) Uani 1 d .
C25 C -0.1486(3) 0.3844(3) -0.00556(17) 0.0433(7) Uani 1 d .
H25 H -0.1316 0.4425 0.0351 0.052 Uiso 1 calc R
C26 C 0.0276(3) 0.4524(2) 0.31565(15) 0.0307(5) Uani 1 d .
C27 C 0.5154(3) 0.2771(3) 0.56466(18) 0.0458(7) Uani 1 d .
H27 H 0.4970 0.3284 0.6129 0.055 Uiso 1 calc R
C28 C 0.9064(3) -0.0692(3) 0.29329(17) 0.0391(6) Uani 1 d .
C29 C 0.3158(3) 0.2326(3) 0.11963(19) 0.0428(6) Uani 1 d .
H29A H 0.2220 0.2707 0.1529 0.051 Uiso 1 calc R
H29B H 0.3584 0.3011 0.0841 0.051 Uiso 1 calc R
C30 C -0.2389(3) 0.4445(3) 0.36284(19) 0.0418(6) Uani 1 d .
H30 H -0.3188 0.4261 0.4042 0.050 Uiso 1 calc R
C31 C -0.1960(3) 0.2145(3) -0.12795(18) 0.0414(6) Uani 1 d .
H31 H -0.2127 0.1582 -0.1697 0.050 Uiso 1 calc R
C32 C 0.7309(3) 0.0737(2) 0.18620(16) 0.0330(5) Uani 1 d .
C33 C 0.3986(3) 0.2647(3) 0.51845(17) 0.0399(6) Uani 1 d .
H33 H 0.3014 0.3073 0.5350 0.048 Uiso 1 calc R
C34 C 0.9434(3) 0.0530(3) 0.26276(18) 0.0410(6) Uani 1 d .
H34 H 1.0287 0.0875 0.2779 0.049 Uiso 1 calc R
C35 C 0.6882(3) 0.1358(3) 0.46931(18) 0.0446(7) Uani 1 d .
H35 H 0.7853 0.0928 0.4534 0.054 Uiso 1 calc R
C36 C 0.6592(3) 0.2138(3) 0.53981(18) 0.0445(7) Uani 1 d .
H36 H 0.7375 0.2239 0.5710 0.053 Uiso 1 calc R
C37 C 0.1907(3) 0.1561(3) -0.0009(2) 0.0548(8) Uani 1 d .
H37A H 0.2598 0.1749 -0.0511 0.066 Uiso 1 calc R
H37B H 0.1417 0.0789 -0.0119 0.066 Uiso 1 calc R
C38 C 1.0023(3) -0.1459(3) 0.3502(2) 0.0547(8) Uani 1 d .
H38A H 0.9478 -0.1437 0.4063 0.082 Uiso 1 calc GR
H38B H 1.0972 -0.1078 0.3494 0.082 Uiso 1 calc GR
H38C H 1.0230 -0.2351 0.3312 0.082 Uiso 1 calc GR
C39 C 0.2786(4) 0.1274(3) 0.0659(2) 0.0669(10) Uani 1 d .
H39A H 0.3751 0.0810 0.0413 0.080 Uiso 1 calc R
H39B H 0.2250 0.0661 0.1029 0.080 Uiso 1 calc R

loop_
_atom_site_aniso_label
_atom_site_aniso_U_11
_atom_site_aniso_U_22
_atom_site_aniso_U_33
_atom_site_aniso_U_23
_atom_site_aniso_U_13
_atom_site_aniso_U_12
S1 0.0303(3) 0.0359(3) 0.0361(4) 0.0034(3) -0.0087(3) -0.0021(2)
S2 0.0351(3) 0.0369(3) 0.0291(4) 0.0040(3) -0.0076(2) -0.0018(2)
S3 0.0380(3) 0.0493(4) 0.0313(4) 0.0054(3) -0.0027(3) 0.0080(3)
O1 0.0485(10) 0.0379(10) 0.0349(10) 0.0020(8) -0.0101(8) -0.0032(8)
O2 0.0348(9) 0.0405(10) 0.0520(12) 0.0098(9) -0.0069(8) -0.0053(8)
O3 0.0485(11) 0.0477(11) 0.0360(11) -0.0040(8) -0.0164(8) -0.0010(8)
O4 0.0356(9) 0.0496(11) 0.0331(10) 0.0062(8) -0.0037(8) -0.0048(8)
O5 0.0541(12) 0.0531(12) 0.0475(12) -0.0138(9) -0.0259(10) 0.0180(9)
O6 0.0381(11) 0.0961(17) 0.0529(14) 0.0083(12) -0.0056(10) 0.0212(11)
C7 0.0295(12) 0.0425(14) 0.0365(15) 0.0138(11) -0.0039(11) -0.0038(10)
C8 0.0336(13) 0.0364(13) 0.0294(14) -0.0026(11) -0.0025(10) 0.0015(10)
C9 0.0370(14) 0.0402(14) 0.0345(15) 0.0055(11) -0.0023(11) 0.0003(11)
O10 0.0570(13) 0.0499(12) 0.105(2) 0.0079(13) -0.0419(13) -0.0187(10)
C11 0.0396(14) 0.0415(14) 0.0342(15) 0.0063(12) -0.0006(11) 0.0106(11)
N12 0.0322(12) 0.0552(15) 0.0551(16) 0.0192(13) -0.0082(11) -0.0081(11)
C13 0.0387(14) 0.0392(14) 0.0335(15) -0.0048(11) -0.0128(11) 0.0039(11)
C14 0.0354(13) 0.0404(14) 0.0288(14) 0.0049(11) -0.0062(11) 0.0032(10)
C15 0.0306(13) 0.0323(13) 0.0502(18) -0.0066(12) -0.0103(12) 0.0017(10)
C16 0.0377(14) 0.0387(14) 0.0372(15) 0.0034(11) -0.0112(11) -0.0023(11)
C17 0.0368(13) 0.0365(13) 0.0385(16) -0.0033(11) -0.0047(11) 0.0043(11)
C18 0.0318(12) 0.0356(13) 0.0381(15) -0.0045(11) -0.0057(11) -0.0018(10)
C19 0.0341(13) 0.0351(13) 0.0415(16) -0.0005(11) -0.0024(11) -0.0016(10)
C20 0.0451(15) 0.0372(14) 0.0344(15) 0.0012(11) -0.0111(12) 0.0078(11)
C21 0.0405(14) 0.0322(13) 0.0412(16) 0.0011(11) -0.0029(12) 0.0020(11)
C22 0.0306(12) 0.0396(14) 0.0407(16) 0.0004(11) -0.0062(11) 0.0018(10)
C23 0.0375(13) 0.0344(13) 0.0307(14) 0.0051(11) -0.0108(11) 0.0011(10)
N24 0.0301(10) 0.0373(11) 0.0284(12) 0.0062(9) -0.0053(8) 0.0010(8)
C25 0.0501(16) 0.0430(15) 0.0358(16) -0.0058(12) -0.0117(12) 0.0088(12)
C26 0.0298(12) 0.0296(12) 0.0325(14) -0.0009(10) -0.0061(10) 0.0012(9)
C27 0.0523(17) 0.0489(16) 0.0366(16) -0.0056(13) -0.0163(13) 0.0089(13)
C28 0.0351(13) 0.0466(15) 0.0333(15) -0.0020(12) -0.0056(11) 0.0099(11)
C29 0.0414(15) 0.0391(14) 0.0499(18) 0.0005(12) -0.0186(13) 0.0047(11)
C30 0.0322(13) 0.0395(14) 0.0511(18) 0.0039(12) 0.0015(12) -0.0026(11)
C31 0.0407(14) 0.0399(14) 0.0449(17) -0.0011(12) -0.0110(12) -0.0035(11)
C32 0.0307(12) 0.0347(13) 0.0315(14) -0.0016(10) -0.0013(10) 0.0030(10)
C33 0.0406(14) 0.0456(15) 0.0319(15) -0.0010(12) -0.0079(11) 0.0073(11)
C34 0.0325(13) 0.0457(15) 0.0458(17) -0.0077(13) -0.0097(12) -0.0021(11)
C35 0.0409(15) 0.0458(16) 0.0464(18) 0.0024(13) -0.0145(13) 0.0118(12)
C36 0.0478(16) 0.0442(15) 0.0448(17) 0.0043(13) -0.0233(13) 0.0033(12)
C37 0.0465(16) 0.0631(19) 0.054(2) -0.0202(15) -0.0201(14) 0.0233(14)
C38 0.0494(17) 0.066(2) 0.0470(19) 0.0060(15) -0.0132(14) 0.0134(14)
C39 0.075(2) 0.067(2) 0.061(2) -0.0195(17) -0.0390(18) 0.0278(18)

loop_
_atom_type_symbol
_atom_type_description
_atom_type_scat_dispersion_real
_atom_type_scat_dispersion_imag
_atom_type_scat_source
C C 0.0181 0.0091 'International Tables Vol C Tables 4.2.6.8 and 6.1.1.4'
H H 0.0000 0.0000 'International Tables Vol C Tables 4.2.6.8 and 6.1.1.4'
N N 0.0311 0.0180 'International Tables Vol C Tables 4.2.6.8 and 6.1.1.4'
O O 0.0492 0.0322 'International Tables Vol C Tables 4.2.6.8 and 6.1.1.4'
S S 0.3331 0.5567 'International Tables Vol C Tables 4.2.6.8 and 6.1.1.4'

loop_
_geom_angle_atom_site_label_1
_geom_angle_atom_site_label_2
_geom_angle_atom_site_label_3
_geom_angle
O2 S1 N24 105.20(11)
O2 S1 C26 107.39(11)
O3 S1 O2 119.34(12)
O3 S1 N24 109.01(11)
O3 S1 C26 108.91(11)
N24 S1 C26 106.23(10)
O1 S2 O4 120.09(11)
O1 S2 C23 108.00(11)
O1 S2 N24 104.75(11)
O4 S2 C23 110.26(12)
O4 S2 N24 106.48(10)
N24 S2 C23 106.33(11)
C32 S3 C16 101.59(12)
C14 O5 C37 120.6(2)
C11 C7 N12 119.3(2)
C31 C7 C11 121.3(2)
C31 C7 N12 119.4(2)
C26 C8 C13 118.9(2)
C26 C9 C30 118.4(3)
C25 C11 C7 119.0(2)
O6 N12 C7 118.1(3)
O10 N12 O6 123.5(2)
O10 N12 C7 118.5(2)
C15 C13 C8 119.9(3)
O5 C14 C17 124.9(2)
O5 C14 C25 115.6(2)
C17 C14 C25 119.5(2)
C13 C15 C30 120.7(2)
C22 C16 S3 106.37(17)
C22 C16 C29 114.9(2)
C29 C16 S3 107.92(19)
C31 C17 C14 119.7(2)
C21 C18 C32 120.4(2)
C34 C19 C32 120.1(2)
C35 C20 C23 118.9(2)
C18 C21 C28 121.2(2)
N24 C22 C16 113.0(2)
C20 C23 S2 118.9(2)
C33 C23 S2 119.84(19)
C33 C23 C20 121.3(2)
S2 N24 S1 119.46(12)
C22 N24 S1 117.22(16)
C22 N24 S2 116.09(16)
C11 C25 C14 120.8(3)
C8 C26 S1 118.56(18)
C8 C26 C9 121.7(2)
C9 C26 S1 119.44(19)
C36 C27 C33 120.4(3)
C21 C28 C38 121.4(3)
C34 C28 C21 117.6(2)
C34 C28 C38 121.0(3)
C39 C29 C16 113.2(2)
C15 C30 C9 120.4(2)
C7 C31 C17 119.7(3)
C18 C32 S3 120.63(19)
C19 C32 S3 120.2(2)
C19 C32 C18 119.1(2)
C27 C33 C23 118.7(2)
C19 C34 C28 121.6(2)
C36 C35 C20 120.0(2)
C35 C36 C27 120.7(3)
O5 C37 C39 114.1(2)
C37 C39 C29 121.5(3)

loop_
_geom_bond_atom_site_label_1
_geom_bond_atom_site_label_2
_geom_bond_distance
S1 O2 1.4272(19)
S1 O3 1.4242(19)
S1 N24 1.702(2)
S1 C26 1.767(2)
S2 O1 1.4252(19)
S2 O4 1.4274(18)
S2 C23 1.762(3)
S2 N24 1.691(2)
S3 C16 1.860(3)
S3 C32 1.784(3)
O5 C14 1.354(3)
O5 C37 1.410(3)
O6 N12 1.228(3)
C7 C11 1.378(4)
C7 N12 1.462(3)
C7 C31 1.373(4)
C8 C13 1.386(3)
C8 C26 1.384(4)
C9 C26 1.386(4)
C9 C30 1.386(4)
O10 N12 1.226(3)
C11 C25 1.367(4)
C13 C15 1.378(4)
C14 C17 1.384(4)
C14 C25 1.392(4)
C15 C30 1.379(4)
C16 C22 1.509(4)
C16 C29 1.524(4)
C17 C31 1.383(4)
C18 C21 1.379(4)
C18 C32 1.389(4)
C19 C32 1.384(4)
C19 C34 1.380(4)
C20 C23 1.391(4)
C20 C35 1.382(4)
C21 C28 1.392(4)
C22 N24 1.495(3)
C23 C33 1.388(4)
C27 C33 1.380(4)
C27 C36 1.379(4)
C28 C34 1.392(4)
C28 C38 1.507(4)
C29 C39 1.484(4)
C35 C36 1.377(4)
C37 C39 1.433(4)
